data_4350221
loop_
_publ_author_name
'Peng, Rong'
'Li, Dan'
'Wu, Tao'
'Zhou, Xiao-Ping'
'Ng, Seik Weng'

_publ_section_title
;
 Increasing structure dimensionality of copper(I) complexes by varying the
 flexible thioether ligand geometry and counteranions.
;
_journal_issue 10
_journal_name_full 'Inorganic chemistry'
_journal_page_first 4035
_journal_page_last 4046
_journal_paper_doi 10.1021/ic060074x
_journal_volume 45
_journal_year 2006
_chemical_formula_moiety 'C15 H13 N5 S2'
_chemical_formula_sum 'C15 H13 N5 S2'
_chemical_formula_weight 327.42
_space_group_IT_number 4
_space_group_name_Hall 'P 2yb'
_space_group_name_H-M_alt 'P 1 21 1'
_symmetry_cell_setting monoclinic
_symmetry_space_group_name_H-M 'P 1 21 1'
_atom_sites_solution_hydrogens geom
_atom_sites_solution_primary direct
_atom_sites_solution_secondary difmap
_audit_creation_method SHELXL-97
_cell_angle_alpha 90.00
_cell_angle_beta 90.296(2)
_cell_angle_gamma 90.00
_cell_formula_units_Z 4
_cell_length_a 6.3410(5)
_cell_length_b 12.2842(11)
_cell_length_c 20.2427(18)
_cell_measurement_reflns_used 10096
_cell_measurement_temperature 293(2)
_cell_measurement_theta_max 27.84
_cell_measurement_theta_min 1.94
_cell_volume 1576.8(2)
_computing_structure_refinement 'SHELXL-97 (Sheldrick, 1997)'
_computing_structure_solution 'SHELXS-97 (Sheldrick, 1990)'
_diffrn_ambient_temperature 293(2)
_diffrn_measured_fraction_theta_full 0.980
_diffrn_measured_fraction_theta_max 0.980
_diffrn_radiation_monochromator graphite
_diffrn_radiation_source 'fine-focus sealed tube'
_diffrn_radiation_type MoK\a
_diffrn_radiation_wavelength 0.71073
_diffrn_reflns_av_R_equivalents 0.0419
_diffrn_reflns_av_sigmaI/netI 0.0787
_diffrn_reflns_limit_h_max 8
_diffrn_reflns_limit_h_min -7
_diffrn_reflns_limit_k_max 16
_diffrn_reflns_limit_k_min -10
_diffrn_reflns_limit_l_max 26
_diffrn_reflns_limit_l_min -25
_diffrn_reflns_number 10096
_diffrn_reflns_theta_full 27.84
_diffrn_reflns_theta_max 27.84
_diffrn_reflns_theta_min 1.94
_exptl_absorpt_coefficient_mu 0.341
_exptl_absorpt_correction_T_max 0.9733
_exptl_absorpt_correction_T_min 0.9571
_exptl_crystal_colour COLORLESS
_exptl_crystal_density_diffrn 1.379
_exptl_crystal_density_method 'not measured'
_exptl_crystal_description BLOCK
_exptl_crystal_F_000 680
_exptl_crystal_size_max 0.13
_exptl_crystal_size_mid 0.10
_exptl_crystal_size_min 0.08
_refine_diff_density_max 0.848
_refine_diff_density_min -0.294
_refine_diff_density_rms 0.109
_refine_ls_abs_structure_details 'Flack H D (1983), Acta Cryst. A39, 876-881'
_refine_ls_abs_structure_Flack 0.20(14)
_refine_ls_extinction_method none
_refine_ls_goodness_of_fit_ref 1.052
_refine_ls_hydrogen_treatment mixed
_refine_ls_matrix_type full
_refine_ls_number_parameters 397
_refine_ls_number_reflns 5209
_refine_ls_number_restraints 1
_refine_ls_restrained_S_all 1.052
_refine_ls_R_factor_all 0.1170
_refine_ls_R_factor_gt 0.0802
_refine_ls_shift/su_max 0.000
_refine_ls_shift/su_mean 0.000
_refine_ls_structure_factor_coef Fsqd
_refine_ls_weighting_details 'calc w=1/[\s^2^(Fo^2^)+(0.0891P)^2^+0.0000P] where P=(Fo^2^+2Fc^2^)/3'
_refine_ls_weighting_scheme calc
_refine_ls_wR_factor_gt 0.1663
_refine_ls_wR_factor_ref 0.1860
_reflns_number_gt 3563
_reflns_number_total 5209
_reflns_threshold_expression >2sigma(I)
_cod_data_source_file ic060074xrom20060115_103604.cif
_cod_data_source_block Ligand_1
_cod_depositor_comments
;

2020-04-07
Z value and formula fixed to values more according to usual
chemical conventions.                 miguel
;
_cod_original_formula_sum 'C30 H26 N10 S4'
_cod_original_formula_weight 654.85
_cod_original_formula_moiety C15H13N5S2
_cod_original_formula_units_Z 2
_cod_original_sg_symbol_H-M P2(1)
_cod_database_code 4350221

loop_
_symmetry_equiv_pos_as_xyz
'x, y, z'
'-x, y+1/2, -z'

loop_
_atom_site_label
_atom_site_type_symbol
_atom_site_fract_x
_atom_site_fract_y
_atom_site_fract_z
_atom_site_U_iso_or_equiv
_atom_site_adp_type
_atom_site_occupancy
_atom_site_symmetry_multiplicity
_atom_site_calc_flag
_atom_site_refinement_flags
S4 S 1.1538(2) 0.15321(15) 0.77501(7) 0.0455(5) Uani 1 1 d .
S3 S 1.1577(3) 0.22476(17) 0.48103(8) 0.0516(5) Uani 1 1 d .
N8 N 0.9680(7) 0.1863(4) 0.6262(2) 0.0341(12) Uani 1 1 d .
C27 C 0.9796(10) 0.0781(6) 0.8229(3) 0.0337(15) Uani 1 1 d .
N6 N 0.7777(9) 0.2725(6) 0.4304(3) 0.0504(16) Uani 1 1 d .
C25 C 0.8588(9) 0.2135(6) 0.6800(3) 0.0343(14) Uani 1 1 d .
C26 C 0.9833(10) 0.2541(6) 0.7380(3) 0.0441(16) Uani 1 1 d .
H26A H 0.8862 0.2804 0.7712 0.053 Uiso 1 1 calc R
H26B H 1.0686 0.3154 0.7239 0.053 Uiso 1 1 calc R
C21 C 0.8645(10) 0.1513(6) 0.5732(3) 0.0385(15) Uani 1 1 d .
C24 C 0.6410(9) 0.2049(6) 0.6826(3) 0.0397(15) Uani 1 1 d .
H24 H 0.5689 0.2219 0.7211 0.048 Uiso 1 1 calc R
C19 C 0.9830(11) 0.2934(6) 0.4278(3) 0.0443(18) Uani 1 1 d .
N10 N 0.7781(8) 0.1009(5) 0.8251(2) 0.0441(15) Uani 1 1 d .
C22 C 0.6462(10) 0.1425(6) 0.5719(3) 0.0437(17) Uani 1 1 d .
H22 H 0.5775 0.1178 0.5341 0.052 Uiso 1 1 calc R
N9 N 1.0773(10) -0.0011(6) 0.8567(3) 0.0555(17) Uani 1 1 d .
N7 N 1.0794(9) 0.3657(5) 0.3896(3) 0.0515(16) Uani 1 1 d .
C30 C 0.6575(12) 0.0389(7) 0.8631(4) 0.057(2) Uani 1 1 d .
H30 H 0.5131 0.0519 0.8644 0.068 Uiso 1 1 calc R
C23 C 0.5329(10) 0.1706(7) 0.6268(3) 0.0510(18) Uani 1 1 d .
H23 H 0.3864 0.1667 0.6266 0.061 Uiso 1 1 calc R
C16 C 0.6610(14) 0.3329(9) 0.3873(4) 0.075(3) Uani 1 1 d .
H16 H 0.5157 0.3227 0.3866 0.090 Uiso 1 1 calc R
C20 C 0.9944(11) 0.1166(6) 0.5151(3) 0.0475(17) Uani 1 1 d .
H20A H 0.9007 0.0899 0.4808 0.057 Uiso 1 1 calc R
H20B H 1.0848 0.0568 0.5285 0.057 Uiso 1 1 calc R
C28 C 0.9519(15) -0.0609(8) 0.8960(4) 0.062(2) Uani 1 1 d .
H28 H 1.0122 -0.1162 0.9212 0.075 Uiso 1 1 calc R
C18 C 0.9553(16) 0.4203(7) 0.3489(4) 0.062(2) Uani 1 1 d .
H18 H 1.0168 0.4710 0.3208 0.075 Uiso 1 1 calc R
C29 C 0.7407(13) -0.0437(7) 0.9004(4) 0.060(2) Uani 1 1 d .
H29 H 0.6563 -0.0862 0.9276 0.071 Uiso 1 1 calc R
C17 C 0.7442(17) 0.4067(7) 0.3457(4) 0.068(2) Uani 1 1 d .
H17 H 0.6607 0.4462 0.3163 0.081 Uiso 1 1 calc R
S1 S 0.0283(2) 0.20754(16) -0.01989(7) 0.0470(5) Uani 1 1 d .
S2 S 0.0334(3) 0.12900(17) 0.27536(8) 0.0530(5) Uani 1 1 d .
N3 N 0.2167(7) 0.1709(4) 0.1287(2) 0.0354(12) Uani 1 1 d .
N5 N 0.4119(10) 0.0888(6) 0.3259(3) 0.0559(18) Uani 1 1 d .
C10 C 0.3200(9) 0.2077(5) 0.1820(3) 0.0335(14) Uani 1 1 d .
N2 N 0.3975(8) 0.2668(5) -0.0714(2) 0.0391(14) Uani 1 1 d .
C4 C 0.1961(9) 0.2878(6) -0.0679(3) 0.0396(16) Uani 1 1 d .
C5 C 0.2061(10) 0.1083(6) 0.0166(3) 0.0413(15) Uani 1 1 d .
H5A H 0.1251 0.0455 0.0306 0.050 Uiso 1 1 calc R
H5B H 0.3048 0.0842 -0.0168 0.050 Uiso 1 1 calc R
C9 C 0.5372(10) 0.2226(6) 0.1824(3) 0.0466(18) Uani 1 1 d .
H9 H 0.6062 0.2460 0.2205 0.056 Uiso 1 1 calc R
C6 C 0.3274(9) 0.1512(6) 0.0745(3) 0.0345(14) Uani 1 1 d .
C7 C 0.5430(10) 0.1665(7) 0.0716(3) 0.0478(19) Uani 1 1 d .
H7 H 0.6152 0.1522 0.0326 0.057 Uiso 1 1 calc R
C12 C 0.2126(10) 0.0629(6) 0.3272(3) 0.0437(17) Uani 1 1 d .
N1 N 0.0915(9) 0.3682(5) -0.1000(3) 0.0509(15) Uani 1 1 d .
C8 C 0.6486(10) 0.2022(7) 0.1255(3) 0.053(2) Uani 1 1 d .
H8 H 0.7938 0.2128 0.1242 0.064 Uiso 1 1 calc R
C11 C 0.1893(10) 0.2366(5) 0.2413(3) 0.0456(17) Uani 1 1 d .
H11A H 0.0957 0.2958 0.2292 0.055 Uiso 1 1 calc R
H11B H 0.2832 0.2634 0.2756 0.055 Uiso 1 1 calc R
C3 C 0.5105(12) 0.3312(7) -0.1113(4) 0.054(2) Uani 1 1 d .
H3 H 0.6554 0.3204 -0.1141 0.064 Uiso 1 1 calc R
C13 C 0.5388(14) 0.0349(8) 0.3678(4) 0.068(2) Uani 1 1 d .
H13 H 0.6820 0.0512 0.3683 0.081 Uiso 1 1 calc R
N4 N 0.1241(10) -0.0115(5) 0.3663(3) 0.0593(18) Uani 1 1 d .
C14 C 0.4657(16) -0.0428(8) 0.4096(4) 0.070(3) Uani 1 1 d .
H14 H 0.5550 -0.0806 0.4380 0.084 Uiso 1 1 calc R
C2 C 0.4180(15) 0.4134(7) -0.1486(4) 0.065(2) Uani 1 1 d .
H2 H 0.4947 0.4557 -0.1781 0.078 Uiso 1 1 calc R
C1 C 0.2058(14) 0.4277(7) -0.1391(4) 0.063(2) Uani 1 1 d .
H1 H 0.1392 0.4836 -0.1621 0.076 Uiso 1 1 calc R
C15 C 0.2521(16) -0.0624(7) 0.4075(4) 0.064(2) Uani 1 1 d .
H15 H 0.1958 -0.1135 0.4364 0.077 Uiso 1 1 calc R

loop_
_atom_site_aniso_label
_atom_site_aniso_U_11
_atom_site_aniso_U_22
_atom_site_aniso_U_33
_atom_site_aniso_U_23
_atom_site_aniso_U_13
_atom_site_aniso_U_12
S4 0.0360(8) 0.0717(13) 0.0288(8) 0.0000(8) -0.0038(6) -0.0013(8)
S3 0.0433(9) 0.0781(15) 0.0333(8) 0.0046(9) -0.0014(7) 0.0000(10)
N8 0.037(3) 0.043(3) 0.022(2) 0.006(2) 0.001(2) 0.003(3)
C27 0.039(4) 0.041(4) 0.021(3) -0.011(3) -0.004(2) 0.000(3)
N6 0.036(3) 0.076(5) 0.039(3) 0.007(3) 0.000(3) 0.002(3)
C25 0.042(3) 0.035(4) 0.025(3) 0.006(3) -0.003(2) 0.002(3)
C26 0.051(4) 0.051(4) 0.030(3) -0.002(3) -0.006(3) 0.002(3)
C21 0.051(4) 0.040(4) 0.024(3) 0.007(3) -0.008(3) 0.004(3)
C24 0.041(3) 0.050(4) 0.028(3) 0.010(3) 0.010(3) -0.007(3)
C19 0.055(4) 0.059(5) 0.019(3) -0.009(3) 0.008(3) -0.008(4)
N10 0.038(3) 0.057(4) 0.037(3) 0.008(3) -0.003(2) -0.006(3)
C22 0.043(3) 0.054(5) 0.034(3) 0.005(3) -0.009(3) -0.012(4)
N9 0.053(4) 0.062(4) 0.052(4) -0.010(3) -0.004(3) 0.016(3)
N7 0.058(4) 0.059(4) 0.038(3) 0.002(3) -0.003(3) -0.011(3)
C30 0.046(4) 0.068(6) 0.057(5) 0.001(4) 0.002(4) -0.008(4)
C23 0.039(3) 0.071(5) 0.044(4) 0.015(4) -0.001(3) -0.009(4)
C16 0.061(5) 0.106(8) 0.058(5) 0.002(5) -0.017(4) 0.023(5)
C20 0.065(4) 0.049(4) 0.028(3) 0.004(3) -0.005(3) -0.001(4)
C28 0.087(6) 0.045(5) 0.055(5) 0.006(4) -0.015(5) -0.001(5)
C18 0.111(8) 0.035(5) 0.042(4) 0.000(3) -0.006(5) -0.016(5)
C29 0.065(5) 0.052(5) 0.062(5) 0.002(4) 0.004(4) -0.015(4)
C17 0.117(8) 0.046(5) 0.040(4) 0.005(4) -0.010(5) 0.019(6)
S1 0.0335(8) 0.0768(14) 0.0308(8) -0.0074(8) -0.0005(6) -0.0034(9)
S2 0.0421(9) 0.0827(16) 0.0343(9) -0.0013(9) 0.0002(7) -0.0067(10)
N3 0.036(3) 0.037(3) 0.033(3) -0.005(2) 0.003(2) 0.001(2)
N5 0.062(4) 0.075(5) 0.030(3) 0.009(3) -0.005(3) -0.016(4)
C10 0.051(4) 0.031(3) 0.019(3) 0.004(3) 0.001(2) -0.001(3)
N2 0.026(3) 0.056(4) 0.035(3) -0.002(3) 0.004(2) 0.002(3)
C4 0.039(4) 0.048(4) 0.031(3) -0.012(3) -0.009(3) 0.004(3)
C5 0.043(3) 0.049(4) 0.032(3) -0.001(3) 0.012(3) -0.010(3)
C9 0.048(4) 0.054(5) 0.037(3) 0.003(4) -0.012(3) -0.001(4)
C6 0.039(3) 0.033(4) 0.032(3) 0.005(3) 0.003(3) -0.003(3)
C7 0.032(3) 0.067(5) 0.044(4) 0.004(4) 0.008(3) 0.004(3)
C12 0.046(4) 0.059(5) 0.026(3) -0.006(3) 0.001(3) -0.010(4)
N1 0.049(3) 0.046(4) 0.057(4) 0.002(3) -0.016(3) 0.005(3)
C8 0.031(3) 0.074(6) 0.054(4) 0.020(4) 0.001(3) -0.006(4)
C11 0.050(4) 0.047(4) 0.040(4) 0.000(3) -0.003(3) 0.014(4)
C3 0.045(4) 0.065(5) 0.051(4) 0.004(4) 0.010(3) -0.010(4)
C13 0.070(5) 0.086(7) 0.048(5) 0.005(5) -0.006(4) -0.009(5)
N4 0.077(5) 0.054(4) 0.046(4) -0.008(3) 0.011(3) -0.010(4)
C14 0.094(7) 0.063(6) 0.053(5) 0.002(4) -0.023(5) 0.010(6)
C2 0.092(7) 0.047(5) 0.056(5) 0.014(4) -0.005(5) -0.014(5)
C1 0.075(6) 0.048(5) 0.066(5) 0.011(4) -0.027(4) 0.001(5)
C15 0.099(7) 0.049(5) 0.045(4) 0.000(4) 0.004(5) -0.005(5)

loop_
_atom_type_symbol
_atom_type_description
_atom_type_scat_dispersion_real
_atom_type_scat_dispersion_imag
_atom_type_scat_source
C C 0.0033 0.0016 'International Tables Vol C Tables 4.2.6.8 and 6.1.1.4'
H H 0.0000 0.0000 'International Tables Vol C Tables 4.2.6.8 and 6.1.1.4'
N N 0.0061 0.0033 'International Tables Vol C Tables 4.2.6.8 and 6.1.1.4'
S S 0.1246 0.1234 'International Tables Vol C Tables 4.2.6.8 and 6.1.1.4'

loop_
_geom_angle_atom_site_label_1
_geom_angle_atom_site_label_2
_geom_angle_atom_site_label_3
_geom_angle
C27 S4 C26 102.4(3)
C19 S3 C20 103.0(3)
C21 N8 C25 118.9(5)
N10 C27 N9 125.9(6)
N10 C27 S4 122.0(5)
N9 C27 S4 112.1(5)
C19 N6 C16 113.6(7)
N8 C25 C24 122.2(5)
N8 C25 C26 116.7(5)
C24 C25 C26 121.1(5)
C25 C26 S4 114.1(5)
C25 C26 H26A 108.7
S4 C26 H26A 108.7
C25 C26 H26B 108.7
S4 C26 H26B 108.7
H26A C26 H26B 107.6
N8 C21 C22 122.0(5)
N8 C21 C20 117.0(5)
C22 C21 C20 121.0(6)
C23 C24 C25 118.8(5)
C23 C24 H24 120.6
C25 C24 H24 120.6
N6 C19 N7 127.3(7)
N6 C19 S3 119.9(5)
N7 C19 S3 112.8(5)
C27 N10 C30 117.6(7)
C23 C22 C21 119.5(6)
C23 C22 H22 120.2
C21 C22 H22 120.2
C27 N9 C28 115.2(6)
C18 N7 C19 115.4(6)
N10 C30 C29 121.6(7)
N10 C30 H30 119.2
C29 C30 H30 119.2
C22 C23 C24 118.6(6)
C22 C23 H23 120.7
C24 C23 H23 120.7
C17 C16 N6 123.6(8)
C17 C16 H16 118.2
N6 C16 H16 118.2
C21 C20 S3 113.9(5)
C21 C20 H20A 108.8
S3 C20 H20A 108.8
C21 C20 H20B 108.8
S3 C20 H20B 108.8
H20A C20 H20B 107.7
N9 C28 C29 122.6(8)
N9 C28 H28 118.7
C29 C28 H28 118.7
N7 C18 C17 123.7(8)
N7 C18 H18 118.1
C17 C18 H18 118.1
C28 C29 C30 117.1(8)
C28 C29 H29 121.4
C30 C29 H29 121.4
C16 C17 C18 116.4(8)
C16 C17 H17 121.8
C18 C17 H17 121.8
C4 S1 C5 103.1(3)
C12 S2 C11 102.5(3)
C6 N3 C10 118.0(5)
C12 N5 C13 116.5(7)
N3 C10 C9 122.1(5)
N3 C10 C11 117.0(5)
C9 C10 C11 120.9(6)
C4 N2 C3 116.3(7)
N2 C4 N1 126.5(6)
N2 C4 S1 121.2(5)
N1 C4 S1 112.3(5)
C6 C5 S1 113.5(5)
C6 C5 H5A 108.9
S1 C5 H5A 108.9
C6 C5 H5B 108.9
S1 C5 H5B 108.9
H5A C5 H5B 107.7
C8 C9 C10 118.9(6)
C8 C9 H9 120.5
C10 C9 H9 120.5
N3 C6 C7 122.5(6)
N3 C6 C5 116.2(5)
C7 C6 C5 121.3(5)
C8 C7 C6 119.7(6)
C8 C7 H7 120.1
C6 C7 H7 120.1
N5 C12 N4 126.1(7)
N5 C12 S2 120.2(6)
N4 C12 S2 113.7(5)
C1 N1 C4 115.4(6)
C7 C8 C9 118.7(6)
C7 C8 H8 120.6
C9 C8 H8 120.6
C10 C11 S2 116.2(5)
C10 C11 H11A 108.2
S2 C11 H11A 108.2
C10 C11 H11B 108.2
S2 C11 H11B 108.2
H11A C11 H11B 107.4
N2 C3 C2 122.1(7)
N2 C3 H3 119.0
C2 C3 H3 119.0
N5 C13 C14 122.3(8)
N5 C13 H13 118.8
C14 C13 H13 118.8
C15 N4 C12 116.2(7)
C13 C14 C15 116.3(8)
C13 C14 H14 121.8
C15 C14 H14 121.8
C1 C2 C3 115.4(7)
C1 C2 H2 122.3
C3 C2 H2 122.3
N1 C1 C2 124.3(7)
N1 C1 H1 117.9
C2 C1 H1 117.9
N4 C15 C14 122.6(8)
N4 C15 H15 118.7
C14 C15 H15 118.7

loop_
_geom_bond_atom_site_label_1
_geom_bond_atom_site_label_2
_geom_bond_distance
S4 C27 1.738(6)
S4 C26 1.805(7)
S3 C19 1.757(7)
S3 C20 1.823(7)
N8 C21 1.326(7)
N8 C25 1.336(7)
C27 N10 1.309(7)
C27 N9 1.340(9)
N6 C19 1.328(8)
N6 C16 1.360(10)
C25 C24 1.386(8)
C25 C26 1.497(8)
C26 H26A 0.9700
C26 H26B 0.9700
C21 C22 1.388(8)
C21 C20 1.501(9)
C24 C23 1.384(9)
C24 H24 0.9300
C19 N7 1.329(8)
N10 C30 1.327(9)
C22 C23 1.370(9)
C22 H22 0.9300
N9 C28 1.347(10)
N7 C18 1.319(10)
C30 C29 1.370(11)
C30 H30 0.9300
C23 H23 0.9300
C16 C17 1.347(12)
C16 H16 0.9300
C20 H20A 0.9700
C20 H20B 0.9700
C28 C29 1.359(10)
C28 H28 0.9300
C18 C17 1.351(11)
C18 H18 0.9300
C29 H29 0.9300
C17 H17 0.9300
S1 C4 1.749(7)
S1 C5 1.815(7)
S2 C12 1.744(7)
S2 C11 1.790(7)
N3 C6 1.328(7)
N3 C10 1.337(7)
N5 C12 1.303(8)
N5 C13 1.341(10)
C10 C9 1.390(8)
C10 C11 1.505(8)
N2 C4 1.305(7)
N2 C3 1.340(8)
C4 N1 1.354(8)
C5 C6 1.494(8)
C5 H5A 0.9700
C5 H5B 0.9700
C9 C8 1.378(9)
C9 H9 0.9300
C6 C7 1.382(8)
C7 C8 1.351(9)
C7 H7 0.9300
C12 N4 1.335(9)
N1 C1 1.301(9)
C8 H8 0.9300
C11 H11A 0.9700
C11 H11B 0.9700
C3 C2 1.390(11)
C3 H3 0.9300
C13 C14 1.358(12)
C13 H13 0.9300
N4 C15 1.318(10)
C14 C15 1.376(11)
C14 H14 0.9300
C2 C1 1.372(10)
C2 H2 0.9300
C1 H1 0.9300
C15 H15 0.9300

loop_
_geom_torsion_atom_site_label_1
_geom_torsion_atom_site_label_2
_geom_torsion_atom_site_label_3
_geom_torsion_atom_site_label_4
_geom_torsion
C26 S4 C27 N10 0.3(6)
C26 S4 C27 N9 -178.3(5)
C21 N8 C25 C24 0.9(10)
C21 N8 C25 C26 -179.1(6)
N8 C25 C26 S4 -66.2(7)
C24 C25 C26 S4 113.8(6)
C27 S4 C26 C25 -79.5(5)
C25 N8 C21 C22 0.3(10)
C25 N8 C21 C20 -177.2(5)
N8 C25 C24 C23 -2.3(10)
C26 C25 C24 C23 177.7(6)
C16 N6 C19 N7 1.1(11)
C16 N6 C19 S3 178.8(6)
C20 S3 C19 N6 12.0(6)
C20 S3 C19 N7 -170.0(5)
N9 C27 N10 C30 -1.6(10)
S4 C27 N10 C30 180.0(5)
N8 C21 C22 C23 -0.1(10)
C20 C21 C22 C23 177.3(6)
N10 C27 N9 C28 0.0(10)
S4 C27 N9 C28 178.5(6)
N6 C19 N7 C18 -1.6(11)
S3 C19 N7 C18 -179.5(6)
C27 N10 C30 C29 2.2(11)
C21 C22 C23 C24 -1.3(10)
C25 C24 C23 C22 2.4(10)
C19 N6 C16 C17 0.3(12)
N8 C21 C20 S3 -61.1(7)
C22 C21 C20 S3 121.5(6)
C19 S3 C20 C21 -84.0(5)
C27 N9 C28 C29 1.1(11)
C19 N7 C18 C17 0.9(12)
N9 C28 C29 C30 -0.6(13)
N10 C30 C29 C28 -1.2(12)
N6 C16 C17 C18 -0.9(13)
N7 C18 C17 C16 0.3(13)
C6 N3 C10 C9 -1.8(10)
C6 N3 C10 C11 176.0(6)
C3 N2 C4 N1 -0.6(10)
C3 N2 C4 S1 177.8(5)
C5 S1 C4 N2 1.2(6)
C5 S1 C4 N1 179.9(5)
C4 S1 C5 C6 79.4(5)
N3 C10 C9 C8 2.2(11)
C11 C10 C9 C8 -175.6(7)
C10 N3 C6 C7 0.5(10)
C10 N3 C6 C5 179.0(6)
S1 C5 C6 N3 69.3(7)
S1 C5 C6 C7 -112.3(7)
N3 C6 C7 C8 0.4(12)
C5 C6 C7 C8 -178.0(7)
C13 N5 C12 N4 0.4(11)
C13 N5 C12 S2 179.3(6)
C11 S2 C12 N5 -8.7(7)
C11 S2 C12 N4 170.3(5)
N2 C4 N1 C1 1.8(10)
S1 C4 N1 C1 -176.8(5)
C6 C7 C8 C9 -0.1(12)
C10 C9 C8 C7 -1.2(12)
N3 C10 C11 S2 59.3(7)
C9 C10 C11 S2 -122.9(7)
C12 S2 C11 C10 84.5(5)
C4 N2 C3 C2 -2.1(10)
C12 N5 C13 C14 -0.1(12)
N5 C12 N4 C15 0.4(11)
S2 C12 N4 C15 -178.6(5)
N5 C13 C14 C15 -1.0(13)
N2 C3 C2 C1 3.4(12)
C4 N1 C1 C2 -0.3(11)
C3 C2 C1 N1 -2.1(13)
C12 N4 C15 C14 -1.5(12)
C13 C14 C15 N4 1.8(13)
